data_4110067
loop_
_publ_author_name
'Ming-Yu Ngai'
'Andriy Barchuk'
'Michael J. Krische'

_publ_section_title
;
 Enantioselective Iridium-Catalyzed Imine Vinylation: Optically Enriched
 Allylic Amines via Alkyne-Imine Reductive Coupling Mediated by Hydrogen
;
_journal_name_full 'Journal of the American Chemical Society'
_journal_page_first 12644
_journal_page_last 12645
_journal_paper_doi 10.1021/ja075438e
_journal_volume 129
_journal_year 2007
_chemical_absolute_configuration ad
_chemical_formula_sum 'C17 H18 Br N O2 S'
_chemical_formula_weight 380.29
_chemical_name_systematic
;
 ?
;
_space_group_IT_number 4
_symmetry_cell_setting monoclinic
_symmetry_space_group_name_Hall 'P 2yb'
_symmetry_space_group_name_H-M 'P 1 21 1'
_atom_sites_solution_hydrogens geom
_atom_sites_solution_primary direct
_atom_sites_solution_secondary difmap
_audit_creation_method SHELXL-97
_cell_angle_alpha 90.00
_cell_angle_beta 96.030(2)
_cell_angle_gamma 90.00
_cell_formula_units_Z 4
_cell_length_a 10.3477(4)
_cell_length_b 9.7315(4)
_cell_length_c 17.1742(9)
_cell_measurement_reflns_used 2946
_cell_measurement_temperature 153(2)
_cell_measurement_theta_max 27.5
_cell_measurement_theta_min 1
_cell_volume 1719.85(13)
_computing_cell_refinement 'Collect software, Nonius B.V. 1998'
_computing_data_collection 'Collect software, Nonius B.V. 1998'
_computing_data_reduction
;
DENZO and Scalepack (Otwinoski and Minor, 1997)
;
_computing_molecular_graphics 'XP SHELXTL/PC, Siemens Analytical'
_computing_structure_refinement 'XL SHELXTL/PC, Siemens Analytical'
_computing_structure_solution
;

SIR97 - Altomare A., Burla M.C., Camalli M., Cascarano G.L., Giacovazzo C., 
Guagliardi A., Moliterni A.G.G., Polidori G.,Spagna R.
;
_diffrn_ambient_temperature 153(2)
_diffrn_measured_fraction_theta_full 0.987
_diffrn_measured_fraction_theta_max 0.987
_diffrn_measurement_device_type 'Nonius Kappa CCD'
_diffrn_measurement_method '\f and \w scans'
_diffrn_radiation_monochromator graphite
_diffrn_radiation_source 'fine-focus sealed tube'
_diffrn_radiation_type MoK\a
_diffrn_radiation_wavelength 0.71073
_diffrn_reflns_av_R_equivalents 0.0387
_diffrn_reflns_av_sigmaI/netI 0.0770
_diffrn_reflns_limit_h_max 13
_diffrn_reflns_limit_h_min -9
_diffrn_reflns_limit_k_max 11
_diffrn_reflns_limit_k_min -12
_diffrn_reflns_limit_l_max 21
_diffrn_reflns_limit_l_min -22
_diffrn_reflns_number 9328
_diffrn_reflns_theta_full 27.47
_diffrn_reflns_theta_max 27.47
_diffrn_reflns_theta_min 1.98
_exptl_absorpt_coefficient_mu 2.517
_exptl_absorpt_correction_T_max 0.914
_exptl_absorpt_correction_T_min 0.634
_exptl_absorpt_correction_type analytical
_exptl_absorpt_process_details 'de Meulenaar, J., Tompa, H. (1965) Acta Cryst. A19, 1014-1018'
_exptl_crystal_colour colorless
_exptl_crystal_density_diffrn 1.469
_exptl_crystal_description needles
_exptl_crystal_F_000 776
_exptl_crystal_size_max 0.36
_exptl_crystal_size_mid 0.09
_exptl_crystal_size_min 0.05
_refine_diff_density_max 0.620
_refine_diff_density_min -0.554
_refine_diff_density_rms 0.081
_refine_ls_abs_structure_details 'Flack H D (1983), Acta Cryst. A39, 876-881'
_refine_ls_abs_structure_Flack 0.010(12)
_refine_ls_extinction_method none
_refine_ls_goodness_of_fit_ref 1.079
_refine_ls_hydrogen_treatment mixed
_refine_ls_matrix_type full
_refine_ls_number_parameters 410
_refine_ls_number_reflns 6573
_refine_ls_number_restraints 1
_refine_ls_restrained_S_all 1.079
_refine_ls_R_factor_all 0.0900
_refine_ls_R_factor_gt 0.0586
_refine_ls_shift/su_max 0.052
_refine_ls_shift/su_mean 0.002
_refine_ls_structure_factor_coef Fsqd
_refine_ls_weighting_details 'calc w=1/[\s^2^(Fo^2^)+(0.0123P)^2^+2.9320P] where P=(Fo^2^+2Fc^2^)/3'
_refine_ls_weighting_scheme calc
_refine_ls_wR_factor_gt 0.1153
_refine_ls_wR_factor_ref 0.1293
_reflns_number_gt 4842
_reflns_number_total 6573
_reflns_threshold_expression >2sigma(I)
_cod_data_source_file ja075438erom20070720_054334.cif
_cod_data_source_block abiii82
_cod_database_code 4110067

loop_
_symmetry_equiv_pos_as_xyz
'x, y, z'
'-x, y+1/2, -z'

loop_
_atom_site_label
_atom_site_type_symbol
_atom_site_fract_x
_atom_site_fract_y
_atom_site_fract_z
_atom_site_U_iso_or_equiv
_atom_site_adp_type
_atom_site_occupancy
_atom_site_symmetry_multiplicity
_atom_site_calc_flag
_atom_site_refinement_flags
Br1 Br 0.50125(7) 0.78875(8) 0.40732(4) 0.0575(2) Uani 1 1 d .
S1 S 0.18107(14) 0.79837(17) 0.70679(9) 0.0361(3) Uani 1 1 d .
O1 O 0.1165(4) 0.6708(5) 0.7119(3) 0.0437(11) Uani 1 1 d .
O2 O 0.1073(4) 0.9243(4) 0.7068(3) 0.0436(11) Uani 1 1 d .
N1 N 0.2926(5) 0.8121(5) 0.7799(3) 0.0382(12) Uani 1 1 d .
C1 C 0.2603(5) 0.7957(7) 0.6205(3) 0.0339(12) Uani 1 1 d .
C2 C 0.2587(6) 0.6786(7) 0.5746(4) 0.0376(15) Uani 1 1 d .
H2 H 0.2106 0.6002 0.5876 0.045 Uiso 1 1 calc R
C3 C 0.3275(6) 0.6761(7) 0.5094(4) 0.0392(15) Uani 1 1 d .
H3 H 0.3258 0.5972 0.4768 0.047 Uiso 1 1 calc R
C4 C 0.3992(5) 0.7917(8) 0.4930(3) 0.0398(14) Uani 1 1 d .
C5 C 0.4001(7) 0.9095(7) 0.5380(4) 0.0461(17) Uani 1 1 d .
H5 H 0.4471 0.9882 0.5244 0.055 Uiso 1 1 calc R
C6 C 0.3320(6) 0.9116(6) 0.6029(4) 0.0381(15) Uani 1 1 d .
H6 H 0.3337 0.9909 0.6353 0.046 Uiso 1 1 calc R
C7 C 0.3874(5) 0.7008(5) 0.7975(3) 0.0346(13) Uani 1 1 d .
H7 H 0.3466 0.6147 0.7748 0.042 Uiso 1 1 calc R
C8 C 0.4100(5) 0.6799(6) 0.8861(3) 0.0343(13) Uani 1 1 d .
C9 C 0.3231(6) 0.7268(7) 0.9355(4) 0.0488(16) Uani 1 1 d .
H9 H 0.2490 0.7776 0.9146 0.059 Uiso 1 1 calc R
C10 C 0.3424(8) 0.7009(8) 1.0157(4) 0.062(2) Uani 1 1 d .
H10 H 0.2825 0.7349 1.0494 0.074 Uiso 1 1 calc R
C11 C 0.4482(8) 0.6261(7) 1.0457(4) 0.0554(19) Uani 1 1 d .
H11 H 0.4616 0.6084 1.1004 0.067 Uiso 1 1 calc R
C12 C 0.5343(7) 0.5768(7) 0.9977(4) 0.0569(19) Uani 1 1 d .
H12 H 0.6067 0.5235 1.0187 0.068 Uiso 1 1 calc R
C13 C 0.5160(6) 0.6047(7) 0.9179(4) 0.0471(17) Uani 1 1 d .
H13 H 0.5772 0.5716 0.8848 0.057 Uiso 1 1 calc R
C14 C 0.5117(6) 0.7221(7) 0.7600(4) 0.0393(14) Uani 1 1 d .
C15 C 0.5867(7) 0.8506(8) 0.7843(5) 0.0558(19) Uani 1 1 d .
H15A H 0.6745 0.8441 0.7682 0.084 Uiso 1 1 calc R
H15B H 0.5919 0.8607 0.8414 0.084 Uiso 1 1 calc R
H15C H 0.5423 0.9306 0.7593 0.084 Uiso 1 1 calc R
C16 C 0.5463(6) 0.6321(7) 0.7088(4) 0.0446(16) Uani 1 1 d .
H16 H 0.4900 0.5558 0.6981 0.054 Uiso 1 1 calc R
C17 C 0.6660(7) 0.6368(9) 0.6651(5) 0.065(2) Uani 1 1 d .
H17A H 0.6407 0.6617 0.6104 0.098 Uiso 1 1 calc R
H17B H 0.7078 0.5463 0.6675 0.098 Uiso 1 1 calc R
H17C H 0.7269 0.7054 0.6893 0.098 Uiso 1 1 calc R
Br2 Br 0.04842(8) 0.23990(9) 1.10699(5) 0.0694(3) Uani 1 1 d .
S1A S 0.28689(14) 0.23536(17) 0.77701(10) 0.0397(4) Uani 1 1 d .
O1A O 0.3551(5) 0.3620(4) 0.7701(3) 0.0508(13) Uani 1 1 d .
O2A O 0.3571(5) 0.1080(4) 0.7744(3) 0.0466(12) Uani 1 1 d .
N1A N 0.1738(5) 0.2206(6) 0.7035(3) 0.0450(13) Uani 1 1 d .
C1A C 0.2159(5) 0.2401(7) 0.8666(4) 0.0410(15) Uani 1 1 d .
C2A C 0.1353(6) 0.1334(7) 0.8852(4) 0.0496(18) Uani 1 1 d .
H2A H 0.1150 0.0611 0.8488 0.060 Uiso 1 1 calc R
C3A C 0.0851(7) 0.1321(7) 0.9561(4) 0.0529(19) Uani 1 1 d .
H3A H 0.0313 0.0586 0.9696 0.064 Uiso 1 1 calc R
C4A C 0.1145(6) 0.2412(8) 1.0083(4) 0.0470(16) Uani 1 1 d .
C5A C 0.1935(7) 0.3466(7) 0.9897(4) 0.0501(18) Uani 1 1 d .
H5A H 0.2139 0.4194 1.0258 0.060 Uiso 1 1 calc R
C6A C 0.2436(6) 0.3460(7) 0.9176(4) 0.0462(17) Uani 1 1 d .
H6A H 0.2973 0.4195 0.9039 0.055 Uiso 1 1 calc R
C7A C 0.0794(6) 0.3296(7) 0.6864(4) 0.0431(16) Uani 1 1 d .
H7A H 0.1172 0.4153 0.7115 0.052 Uiso 1 1 calc R
C8A C -0.0461(6) 0.2999(8) 0.7219(4) 0.0446(15) Uani 1 1 d .
C9A C -0.1230(7) 0.1891(9) 0.6976(5) 0.061(2) Uani 1 1 d .
H9A H -0.0944 0.1274 0.6601 0.073 Uiso 1 1 calc R
C10A C -0.2351(10) 0.1668(12) 0.7252(6) 0.103(3) Uani 1 1 d .
H10A H -0.2873 0.0904 0.7075 0.124 Uiso 1 1 calc R
C11A C -0.2777(8) 0.2602(16) 0.7828(6) 0.112(5) Uani 1 1 d .
H11A H -0.3591 0.2461 0.8025 0.135 Uiso 1 1 calc R
C12A C -0.2001(9) 0.3702(13) 0.8095(6) 0.091(3) Uani 1 1 d .
H12A H -0.2256 0.4308 0.8484 0.109 Uiso 1 1 calc R
C13A C -0.0844(7) 0.3885(9) 0.7773(4) 0.059(2) Uani 1 1 d .
H13A H -0.0302 0.4641 0.7939 0.071 Uiso 1 1 calc R
C14A C 0.0563(6) 0.3567(7) 0.5983(4) 0.0405(15) Uani 1 1 d .
C15A C -0.0499(6) 0.4559(8) 0.5742(4) 0.0524(17) Uani 1 1 d .
H15D H -0.0458 0.4828 0.5195 0.079 Uiso 1 1 calc R
H15E H -0.0399 0.5376 0.6077 0.079 Uiso 1 1 calc R
H15F H -0.1341 0.4127 0.5796 0.079 Uiso 1 1 calc R
C16A C 0.1309(6) 0.3006(8) 0.5472(4) 0.0487(16) Uani 1 1 d .
H16A H 0.1943 0.2350 0.5665 0.058 Uiso 1 1 calc R
C17A C 0.1205(8) 0.3347(9) 0.4619(4) 0.071(2) Uani 1 1 d .
H17D H 0.0519 0.4033 0.4499 0.107 Uiso 1 1 calc R
H17E H 0.0992 0.2514 0.4312 0.107 Uiso 1 1 calc R
H17F H 0.2035 0.3718 0.4487 0.107 Uiso 1 1 calc R
H1N H 0.322(6) 0.903(7) 0.794(4) 0.05(2) Uiso 1 1 d .
H1NA H 0.121(9) 0.159(10) 0.716(5) 0.11(4) Uiso 1 1 d .

loop_
_atom_site_aniso_label
_atom_site_aniso_U_11
_atom_site_aniso_U_22
_atom_site_aniso_U_33
_atom_site_aniso_U_23
_atom_site_aniso_U_13
_atom_site_aniso_U_12
Br1 0.0690(5) 0.0527(4) 0.0551(4) 0.0114(4) 0.0264(3) 0.0072(4)
S1 0.0397(8) 0.0286(8) 0.0404(8) -0.0040(8) 0.0064(6) -0.0020(8)
O1 0.051(3) 0.036(3) 0.045(3) -0.004(2) 0.011(2) -0.009(2)
O2 0.049(3) 0.033(3) 0.048(3) -0.006(2) 0.002(2) 0.008(2)
N1 0.047(3) 0.027(3) 0.041(3) 0.000(2) 0.005(2) 0.001(2)
C1 0.033(3) 0.034(3) 0.034(3) 0.000(3) 0.002(2) 0.001(3)
C2 0.044(4) 0.024(3) 0.045(4) 0.003(3) 0.010(3) -0.003(3)
C3 0.049(4) 0.030(3) 0.039(4) -0.001(3) 0.005(3) -0.001(3)
C4 0.043(3) 0.041(3) 0.035(3) 0.011(3) 0.004(3) 0.007(3)
C5 0.054(4) 0.034(4) 0.049(4) 0.003(3) 0.003(3) -0.005(3)
C6 0.045(4) 0.031(3) 0.037(3) -0.001(3) -0.001(3) -0.005(3)
C7 0.043(3) 0.016(3) 0.046(3) 0.002(2) 0.010(3) 0.001(2)
C8 0.038(3) 0.018(3) 0.048(4) -0.002(3) 0.010(3) -0.001(2)
C9 0.057(4) 0.039(4) 0.051(4) 0.002(3) 0.007(3) 0.007(4)
C10 0.091(6) 0.054(5) 0.044(4) -0.007(4) 0.019(4) 0.009(4)
C11 0.080(5) 0.045(4) 0.039(4) 0.011(3) -0.002(4) -0.017(4)
C12 0.059(5) 0.044(4) 0.066(5) 0.019(4) 0.000(4) -0.002(3)
C13 0.050(4) 0.041(4) 0.051(4) 0.010(3) 0.009(3) 0.002(3)
C14 0.041(3) 0.035(3) 0.042(3) 0.010(3) 0.005(3) -0.006(3)
C15 0.060(5) 0.042(4) 0.068(5) 0.000(4) 0.020(4) -0.005(3)
C16 0.051(4) 0.035(4) 0.050(4) 0.001(3) 0.020(3) 0.009(3)
C17 0.062(5) 0.062(5) 0.078(5) 0.004(4) 0.036(4) 0.006(4)
Br2 0.0677(5) 0.0745(6) 0.0702(5) 0.0084(5) 0.0263(4) 0.0015(4)
S1A 0.0356(8) 0.0288(8) 0.0546(9) 0.0073(8) 0.0043(7) -0.0013(7)
O1A 0.053(3) 0.030(3) 0.074(3) -0.008(2) 0.027(3) -0.011(2)
O2A 0.065(3) 0.026(2) 0.048(3) -0.004(2) 0.003(2) 0.003(2)
N1A 0.055(3) 0.026(3) 0.054(3) 0.001(3) 0.005(3) -0.002(3)
C1A 0.032(3) 0.023(3) 0.069(4) 0.006(3) 0.010(3) -0.002(3)
C2A 0.048(4) 0.027(3) 0.076(5) -0.003(3) 0.016(4) -0.007(3)
C3A 0.054(4) 0.034(4) 0.072(5) 0.013(4) 0.016(4) -0.001(3)
C4A 0.035(3) 0.043(4) 0.065(4) 0.005(4) 0.015(3) 0.007(3)
C5A 0.053(4) 0.027(3) 0.071(5) -0.007(3) 0.008(4) 0.004(3)
C6A 0.048(4) 0.031(4) 0.061(4) 0.004(3) 0.014(3) -0.007(3)
C7A 0.040(3) 0.043(4) 0.046(4) -0.008(3) 0.006(3) 0.008(3)
C8A 0.044(4) 0.042(4) 0.047(3) 0.006(4) 0.005(3) 0.006(4)
C9A 0.045(4) 0.067(5) 0.070(5) 0.008(4) 0.004(4) -0.007(4)
C10A 0.092(7) 0.120(9) 0.099(8) 0.040(7) 0.019(6) -0.026(6)
C11A 0.051(5) 0.196(14) 0.094(7) 0.074(9) 0.027(5) 0.013(7)
C12A 0.061(6) 0.136(10) 0.082(7) 0.013(7) 0.037(5) 0.018(6)
C13A 0.057(5) 0.071(5) 0.055(4) 0.003(4) 0.025(4) 0.006(4)
C14A 0.040(4) 0.040(4) 0.041(4) -0.003(3) 0.004(3) -0.009(3)
C15A 0.041(4) 0.059(4) 0.056(4) -0.005(4) 0.000(3) -0.004(3)
C16A 0.051(4) 0.040(4) 0.055(4) -0.015(4) 0.002(3) -0.004(4)
C17A 0.090(6) 0.064(6) 0.063(5) -0.024(4) 0.025(4) -0.023(4)

loop_
_atom_type_symbol
_atom_type_description
_atom_type_scat_dispersion_real
_atom_type_scat_dispersion_imag
_atom_type_scat_source
C C 0.0033 0.0016 'International Tables Vol C Tables 4.2.6.8 and 6.1.1.4'
H H 0.0000 0.0000 'International Tables Vol C Tables 4.2.6.8 and 6.1.1.4'
N N 0.0061 0.0033 'International Tables Vol C Tables 4.2.6.8 and 6.1.1.4'
O O 0.0106 0.0060 'International Tables Vol C Tables 4.2.6.8 and 6.1.1.4'
S S 0.1246 0.1234 'International Tables Vol C Tables 4.2.6.8 and 6.1.1.4'
Br Br -0.2901 2.4595 'International Tables Vol C Tables 4.2.6.8 and 6.1.1.4'

loop_
_geom_angle_atom_site_label_1
_geom_angle_atom_site_label_2
_geom_angle_atom_site_label_3
_geom_angle
O1 S1 O2 119.4(2)
O1 S1 N1 109.1(3)
O2 S1 N1 105.3(3)
O1 S1 C1 107.6(3)
O2 S1 C1 107.7(3)
N1 S1 C1 107.2(3)
C7 N1 S1 120.3(4)
C7 N1 H1N 116(4)
S1 N1 H1N 117(4)
C2 C1 C6 121.0(5)
C2 C1 S1 120.7(5)
C6 C1 S1 118.2(5)
C1 C2 C3 119.8(6)
C1 C2 H2 120.1
C3 C2 H2 120.1
C2 C3 C4 118.6(6)
C2 C3 H3 120.7
C4 C3 H3 120.7
C5 C4 C3 121.9(5)
C5 C4 Br1 118.3(5)
C3 C4 Br1 119.7(5)
C6 C5 C4 119.4(6)
C6 C5 H5 120.3
C4 C5 H5 120.3
C5 C6 C1 119.3(6)
C5 C6 H6 120.4
C1 C6 H6 120.4
N1 C7 C14 113.0(5)
N1 C7 C8 109.4(4)
C14 C7 C8 113.3(5)
N1 C7 H7 106.9
C14 C7 H7 106.9
C8 C7 H7 106.9
C9 C8 C13 118.4(6)
C9 C8 C7 121.8(5)
C13 C8 C7 119.7(5)
C8 C9 C10 120.9(6)
C8 C9 H9 119.6
C10 C9 H9 119.6
C11 C10 C9 119.6(7)
C11 C10 H10 120.2
C9 C10 H10 120.2
C12 C11 C10 120.4(7)
C12 C11 H11 119.8
C10 C11 H11 119.8
C11 C12 C13 119.8(7)
C11 C12 H12 120.1
C13 C12 H12 120.1
C8 C13 C12 120.9(6)
C8 C13 H13 119.6
C12 C13 H13 119.6
C16 C14 C15 124.7(6)
C16 C14 C7 119.8(6)
C15 C14 C7 115.5(6)
C14 C15 H15A 109.5
C14 C15 H15B 109.5
H15A C15 H15B 109.5
C14 C15 H15C 109.5
H15A C15 H15C 109.5
H15B C15 H15C 109.5
C14 C16 C17 127.2(7)
C14 C16 H16 116.4
C17 C16 H16 116.4
C16 C17 H17A 109.5
C16 C17 H17B 109.5
H17A C17 H17B 109.5
C16 C17 H17C 109.5
H17A C17 H17C 109.5
H17B C17 H17C 109.5
O1A S1A O2A 119.0(2)
O1A S1A N1A 109.4(3)
O2A S1A N1A 102.9(3)
O1A S1A C1A 107.6(3)
O2A S1A C1A 107.8(3)
N1A S1A C1A 110.1(3)
C7A N1A S1A 120.3(4)
C7A N1A H1NA 98(7)
S1A N1A H1NA 107(6)
C6A C1A C2A 120.6(6)
C6A C1A S1A 119.9(5)
C2A C1A S1A 119.5(5)
C3A C2A C1A 120.1(7)
C3A C2A H2A 119.9
C1A C2A H2A 119.9
C2A C3A C4A 118.9(6)
C2A C3A H3A 120.6
C4A C3A H3A 120.6
C5A C4A C3A 120.9(6)
C5A C4A Br2 119.6(6)
C3A C4A Br2 119.5(5)
C4A C5A C6A 119.4(7)
C4A C5A H5A 120.3
C6A C5A H5A 120.3
C1A C6A C5A 120.1(6)
C1A C6A H6A 120.0
C5A C6A H6A 120.0
N1A C7A C8A 111.4(6)
N1A C7A C14A 111.0(5)
C8A C7A C14A 112.3(5)
N1A C7A H7A 107.3
C8A C7A H7A 107.3
C14A C7A H7A 107.3
C13A C8A C9A 120.1(7)
C13A C8A C7A 118.7(7)
C9A C8A C7A 121.2(7)
C10A C9A C8A 121.5(9)
C10A C9A H9A 119.2
C8A C9A H9A 119.2
C9A C10A C11A 119.1(10)
C9A C10A H10A 120.5
C11A C10A H10A 120.5
C12A C11A C10A 120.2(8)
C12A C11A H11A 119.9
C10A C11A H11A 119.9
C13A C12A C11A 117.6(10)
C13A C12A H12A 121.2
C11A C12A H12A 121.2
C8A C13A C12A 121.4(9)
C8A C13A H13A 119.3
C12A C13A H13A 119.3
C16A C14A C15A 122.7(6)
C16A C14A C7A 122.4(6)
C15A C14A C7A 114.8(6)
C14A C15A H15D 109.5
C14A C15A H15E 109.5
H15D C15A H15E 109.5
C14A C15A H15F 109.5
H15D C15A H15F 109.5
H15E C15A H15F 109.5
C14A C16A C17A 124.2(7)
C14A C16A H16A 117.9
C17A C16A H16A 117.9
C16A C17A H17D 109.5
C16A C17A H17E 109.5
H17D C17A H17E 109.5
C16A C17A H17F 109.5
H17D C17A H17F 109.5
H17E C17A H17F 109.5

loop_
_geom_bond_atom_site_label_1
_geom_bond_atom_site_label_2
_geom_bond_distance
Br1 C4 1.899(5)
S1 O1 1.417(5)
S1 O2 1.444(5)
S1 N1 1.619(5)
S1 C1 1.767(5)
N1 C7 1.472(7)
N1 H1N 0.96(7)
C1 C2 1.386(9)
C1 C6 1.400(9)
C2 C3 1.388(8)
C2 H2 0.9500
C3 C4 1.393(9)
C3 H3 0.9500
C4 C5 1.382(9)
C5 C6 1.381(9)
C5 H5 0.9500
C6 H6 0.9500
C7 C14 1.512(8)
C7 C8 1.529(8)
C7 H7 1.0000
C8 C9 1.377(8)
C8 C13 1.383(9)
C9 C10 1.395(9)
C9 H9 0.9500
C10 C11 1.369(11)
C10 H10 0.9500
C11 C12 1.364(10)
C11 H11 0.9500
C12 C13 1.390(9)
C12 H12 0.9500
C13 H13 0.9500
C14 C16 1.316(9)
C14 C15 1.508(9)
C15 H15A 0.9800
C15 H15B 0.9800
C15 H15C 0.9800
C16 C17 1.515(9)
C16 H16 0.9500
C17 H17A 0.9800
C17 H17B 0.9800
C17 H17C 0.9800
Br2 C4A 1.893(6)
S1A O1A 1.431(5)
S1A O2A 1.439(5)
S1A N1A 1.635(6)
S1A C1A 1.774(6)
N1A C7A 1.451(8)
N1A H1NA 0.85(10)
C1A C6A 1.363(9)
C1A C2A 1.390(8)
C2A C3A 1.374(10)
C2A H2A 0.9500
C3A C4A 1.402(10)
C3A H3A 0.9500
C4A C5A 1.369(9)
C5A C6A 1.392(10)
C5A H5A 0.9500
C6A H6A 0.9500
C7A C8A 1.519(9)
C7A C14A 1.529(9)
C7A H7A 1.0000
C8A C13A 1.373(10)
C8A C9A 1.378(11)
C9A C10A 1.316(11)
C9A H9A 0.9500
C10A C11A 1.446(16)
C10A H10A 0.9500
C11A C12A 1.387(16)
C11A H11A 0.9500
C12A C13A 1.382(11)
C12A H12A 0.9500
C13A H13A 0.9500
C14A C16A 1.343(9)
C14A C15A 1.489(9)
C15A H15D 0.9800
C15A H15E 0.9800
C15A H15F 0.9800
C16A C17A 1.495(10)
C16A H16A 0.9500
C17A H17D 0.9800
C17A H17E 0.9800
C17A H17F 0.9800

loop_
_geom_hbond_atom_site_label_D
_geom_hbond_atom_site_label_H
_geom_hbond_atom_site_label_A
_geom_hbond_distance_DH
_geom_hbond_distance_HA
_geom_hbond_distance_DA
_geom_hbond_angle_DHA
_geom_hbond_site_symmetry_A
N1 H1N O2A 0.96(7) 2.06(7) 2.959(7) 155(6) 1_565
N1A H1NA O2 0.85(10) 2.29(10) 2.966(7) 136(8) 1_545

loop_
_geom_torsion_atom_site_label_1
_geom_torsion_atom_site_label_2
_geom_torsion_atom_site_label_3
_geom_torsion_atom_site_label_4
_geom_torsion
O1 S1 N1 C7 50.9(5)
O2 S1 N1 C7 -179.8(4)
C1 S1 N1 C7 -65.3(5)
O1 S1 C1 C2 -4.0(6)
O2 S1 C1 C2 -133.9(5)
N1 S1 C1 C2 113.2(5)
O1 S1 C1 C6 -179.7(5)
O2 S1 C1 C6 50.4(5)
N1 S1 C1 C6 -62.5(5)
C6 C1 C2 C3 -0.9(9)
S1 C1 C2 C3 -176.4(5)
C1 C2 C3 C4 1.4(9)
C2 C3 C4 C5 -2.2(9)
C2 C3 C4 Br1 177.0(4)
C3 C4 C5 C6 2.4(10)
Br1 C4 C5 C6 -176.7(5)
C4 C5 C6 C1 -1.8(9)
C2 C1 C6 C5 1.1(9)
S1 C1 C6 C5 176.8(5)
S1 N1 C7 C14 93.8(6)
S1 N1 C7 C8 -139.0(4)
N1 C7 C8 C9 19.2(8)
C14 C7 C8 C9 146.2(6)
N1 C7 C8 C13 -164.8(6)
C14 C7 C8 C13 -37.8(8)
C13 C8 C9 C10 0.9(10)
C7 C8 C9 C10 176.9(6)
C8 C9 C10 C11 -0.9(11)
C9 C10 C11 C12 -0.1(12)
C10 C11 C12 C13 1.2(11)
C9 C8 C13 C12 0.2(10)
C7 C8 C13 C12 -175.9(6)
C11 C12 C13 C8 -1.2(10)
N1 C7 C14 C16 -118.4(6)
C8 C7 C14 C16 116.5(6)
N1 C7 C14 C15 60.5(7)
C8 C7 C14 C15 -64.6(7)
C15 C14 C16 C17 0.7(11)
C7 C14 C16 C17 179.5(6)
O1A S1A N1A C7A -53.3(6)
O2A S1A N1A C7A 179.3(5)
C1A S1A N1A C7A 64.7(6)
O1A S1A C1A C6A -6.7(6)
O2A S1A C1A C6A 122.7(5)
N1A S1A C1A C6A -125.8(5)
O1A S1A C1A C2A 175.1(5)
O2A S1A C1A C2A -55.5(6)
N1A S1A C1A C2A 56.0(6)
C6A C1A C2A C3A -1.5(10)
S1A C1A C2A C3A 176.7(5)
C1A C2A C3A C4A 1.2(10)
C2A C3A C4A C5A -1.0(10)
C2A C3A C4A Br2 -179.0(5)
C3A C4A C5A C6A 0.9(10)
Br2 C4A C5A C6A 178.9(5)
C2A C1A C6A C5A 1.4(10)
S1A C1A C6A C5A -176.7(5)
C4A C5A C6A C1A -1.1(10)
S1A N1A C7A C8A -96.8(6)
S1A N1A C7A C14A 137.2(5)
N1A C7A C8A C13A 117.7(7)
C14A C7A C8A C13A -117.0(7)
N1A C7A C8A C9A -64.4(8)
C14A C7A C8A C9A 60.9(8)
C13A C8A C9A C10A 1.4(12)
C7A C8A C9A C10A -176.4(8)
C8A C9A C10A C11A -0.6(14)
C9A C10A C11A C12A -1.1(15)
C10A C11A C12A C13A 1.9(15)
C9A C8A C13A C12A -0.6(12)
C7A C8A C13A C12A 177.3(7)
C11A C12A C13A C8A -1.1(13)
N1A C7A C14A C16A -9.9(9)
C8A C7A C14A C16A -135.3(7)
N1A C7A C14A C15A 173.4(6)
C8A C7A C14A C15A 48.0(8)
C15A C14A C16A C17A 2.7(11)
C7A C14A C16A C17A -173.8(6)
